data_4505015
loop_
_publ_author_name
'Madalan, Augustin M.'
'Kravtsov, Victor Ch.'
'Simonov, Yurii A.'
'Voronkova, Violeta'
'Korobchenko, Ludmila'
'Avarvari, Narcis'
'Andruh, Marius'

_publ_section_title
;
 A Unique Diamondoid Network Resulting from the Convolution of
 \p&#x2212;\p Stacking and Lipophilic Interactions
;
_journal_issue 1
_journal_name_full 'Crystal Growth &amp; Design'
_journal_page_first 45
_journal_paper_doi 10.1021/cg049793h
_journal_volume 5
_journal_year 2005
_chemical_formula_sum 'C47 H58 Cl2 Cu2 N6 O18'
_chemical_formula_weight 1192.97
_chemical_name_systematic
;
 ?
;
_space_group_IT_number 86
_symmetry_cell_setting tetragonal
_symmetry_space_group_name_Hall '-P 4bc'
_symmetry_space_group_name_H-M 'P 42/n :2'
_atom_sites_solution_hydrogens geom
_atom_sites_solution_primary direct
_atom_sites_solution_secondary difmap
_audit_creation_method SHELXL-97
_cell_angle_alpha 90.00
_cell_angle_beta 90.00
_cell_angle_gamma 90.00
_cell_formula_units_Z 4
_cell_length_a 23.6774(4)
_cell_length_b 23.6774(4)
_cell_length_c 9.6170(2)
_cell_measurement_temperature 150(2)
_cell_volume 5391.48(17)
_computing_structure_refinement 'SHELXL-97 (Sheldrick, 1997)'
_computing_structure_solution 'SHELXS-97 (Sheldrick, 1990)'
_diffrn_ambient_temperature 150(2)
_diffrn_measured_fraction_theta_full 0.998
_diffrn_measured_fraction_theta_max 0.998
_diffrn_radiation_monochromator graphite
_diffrn_radiation_source 'fine-focus sealed tube'
_diffrn_radiation_type MoK\a
_diffrn_radiation_wavelength 0.71073
_diffrn_reflns_av_R_equivalents 0.0570
_diffrn_reflns_av_sigmaI/netI 0.0404
_diffrn_reflns_limit_h_max 28
_diffrn_reflns_limit_h_min -22
_diffrn_reflns_limit_k_max 28
_diffrn_reflns_limit_k_min -28
_diffrn_reflns_limit_l_max 11
_diffrn_reflns_limit_l_min -11
_diffrn_reflns_number 28297
_diffrn_reflns_theta_full 25.74
_diffrn_reflns_theta_max 25.74
_diffrn_reflns_theta_min 3.23
_exptl_absorpt_coefficient_mu 0.964
_exptl_crystal_density_diffrn 1.470
_exptl_crystal_density_method 'not measured'
_exptl_crystal_F_000 2472
_refine_diff_density_max 0.468
_refine_diff_density_min -0.402
_refine_diff_density_rms 0.064
_refine_ls_extinction_method none
_refine_ls_goodness_of_fit_ref 1.053
_refine_ls_hydrogen_treatment mixed
_refine_ls_matrix_type full
_refine_ls_number_parameters 408
_refine_ls_number_reflns 5146
_refine_ls_number_restraints 42
_refine_ls_restrained_S_all 1.056
_refine_ls_R_factor_all 0.0891
_refine_ls_R_factor_gt 0.0652
_refine_ls_shift/su_max 0.001
_refine_ls_shift/su_mean 0.000
_refine_ls_structure_factor_coef Fsqd
_refine_ls_weighting_details 'calc w=1/[\s^2^(Fo^2^)+(0.0872P)^2^+7.2012P] where P=(Fo^2^+2Fc^2^)/3'
_refine_ls_weighting_scheme calc
_refine_ls_wR_factor_gt 0.1610
_refine_ls_wR_factor_ref 0.1732
_reflns_number_gt 4032
_reflns_number_total 5146
_reflns_threshold_expression >2sigma(I)
_cod_data_source_file cg049793hsi20040628_100849.cif
_cod_data_source_block andruh01
_cod_depositor_comments
;
The following automatic conversions were performed:

'_symmetry_cell_setting' tag value 'tetrahonal' was replaced with
'tetragonal' value as specified in the replacement file
'/home/robertas/cod-tools/perl-scripts/inputs/replacement_values.lst'.

Automatic conversion script
Id: cif_fix_values 3143 2015-03-26 13:38:13Z robertas 
;
_cod_original_sg_symbol_H-M P4(2)/n
_cod_database_code 4505015

loop_
_symmetry_equiv_pos_as_xyz
'x, y, z'
'-x+1/2, -y+1/2, z'
'-y, x+1/2, z+1/2'
'y+1/2, -x, z+1/2'
'-x, -y, -z'
'x-1/2, y-1/2, -z'
'y, -x-1/2, -z-1/2'
'-y-1/2, x, -z-1/2'

loop_
_atom_site_label
_atom_site_type_symbol
_atom_site_fract_x
_atom_site_fract_y
_atom_site_fract_z
_atom_site_U_iso_or_equiv
_atom_site_adp_type
_atom_site_occupancy
_atom_site_symmetry_multiplicity
_atom_site_calc_flag
_atom_site_refinement_flags
_atom_site_disorder_assembly
_atom_site_disorder_group
Cu1 Cu 0.53415(2) 0.91231(2) 0.09406(5) 0.0424(2) Uani 1 1 d . . .
O1 O 0.58946(11) 0.91564(11) -0.0512(3) 0.0415(6) Uani 1 1 d . . .
O2 O 0.50629(13) 0.83950(13) 0.0417(4) 0.0553(8) Uani 1 1 d . . .
N1 N 0.46992(14) 0.92297(18) 0.2294(4) 0.0560(10) Uani 1 1 d . . .
N2 N 0.54650(14) 0.99462(15) 0.1373(3) 0.0448(8) Uani 1 1 d . . .
N3 N 0.59777(13) 0.87501(13) 0.2469(3) 0.0397(8) Uani 1 1 d . . .
C1 C 0.46952(19) 0.9757(2) 0.2854(4) 0.0558(13) Uani 1 1 d . . .
C2 C 0.43300(19) 0.8857(3) 0.2725(6) 0.0711(15) Uani 1 1 d . . .
H2 H 0.4330 0.8490 0.2327 0.085 Uiso 1 1 calc R . .
C3 C 0.3926(2) 0.8992(3) 0.3783(7) 0.086(2) Uani 1 1 d . . .
H3 H 0.3660 0.8719 0.4092 0.103 Uiso 1 1 calc R . .
C4 C 0.3934(2) 0.9524(4) 0.4334(6) 0.087(2) Uani 1 1 d . . .
H4 H 0.3669 0.9620 0.5036 0.105 Uiso 1 1 calc R . .
C5 C 0.4319(2) 0.9924(3) 0.3894(5) 0.0691(16) Uani 1 1 d . . .
C6 C 0.4366(3) 1.0494(3) 0.4430(5) 0.080(2) Uani 1 1 d . . .
H6 H 0.4115 1.0614 0.5142 0.096 Uiso 1 1 calc R . .
C7 C 0.4748(3) 1.0850(3) 0.3956(6) 0.0768(18) Uani 1 1 d . . .
H7 H 0.4760 1.1222 0.4326 0.092 Uiso 1 1 calc R . .
C8 C 0.5146(2) 1.0696(2) 0.2905(5) 0.0592(14) Uani 1 1 d . . .
C9 C 0.5561(2) 1.1043(2) 0.2368(5) 0.0673(14) Uani 1 1 d . . .
H9 H 0.5602 1.1418 0.2705 0.081 Uiso 1 1 calc R . .
C10 C 0.5913(2) 1.0847(2) 0.1353(5) 0.0615(13) Uani 1 1 d . . .
H10 H 0.6196 1.1086 0.0971 0.074 Uiso 1 1 calc R . .
C11 C 0.58554(19) 1.02933(18) 0.0879(4) 0.0481(10) Uani 1 1 d . . .
H11 H 0.6105 1.0160 0.0177 0.058 Uiso 1 1 calc R . .
C12 C 0.51076(18) 1.0138(2) 0.2366(4) 0.0505(11) Uani 1 1 d . . .
C13 C 0.60553(17) 0.87295(19) -0.1206(4) 0.0451(10) Uani 1 1 d . . .
C14 C 0.65663(19) 0.8819(2) -0.2084(5) 0.0602(13) Uani 1 1 d . . .
H14A H 0.6798 0.9120 -0.1680 0.090 Uiso 1 1 calc R . .
H14B H 0.6451 0.8926 -0.3026 0.090 Uiso 1 1 calc R . .
H14C H 0.6787 0.8469 -0.2122 0.090 Uiso 1 1 calc R . .
C15 C 0.5794(2) 0.82020(19) -0.1180(5) 0.0605(13) Uani 1 1 d . . .
H15 H 0.5957 0.7910 -0.1726 0.073 Uiso 1 1 calc R . .
C16 C 0.5313(2) 0.8069(2) -0.0415(6) 0.0629(13) Uani 1 1 d . . .
C17 C 0.5042(3) 0.7496(2) -0.0557(9) 0.101(2) Uani 1 1 d . . .
H17A H 0.4973 0.7338 0.0368 0.151 Uiso 1 1 calc R . .
H17B H 0.5293 0.7245 -0.1080 0.151 Uiso 1 1 calc R . .
H17C H 0.4682 0.7534 -0.1054 0.151 Uiso 1 1 calc R . .
C18 C 0.65143(17) 0.89301(17) 0.2604(4) 0.0432(9) Uani 1 1 d . . .
H18 H 0.6636 0.9245 0.2068 0.052 Uiso 1 1 calc R . .
C19 C 0.68946(17) 0.86748(18) 0.3491(4) 0.0432(9) Uani 1 1 d . . .
H19 H 0.7270 0.8815 0.3556 0.052 Uiso 1 1 calc R . .
C20 C 0.67304(17) 0.82128(17) 0.4294(4) 0.0386(9) Uani 1 1 d . . .
C21 C 0.61780(17) 0.80270(17) 0.4139(4) 0.0423(9) Uani 1 1 d . . .
H21 H 0.6045 0.7712 0.4656 0.051 Uiso 1 1 calc R . .
C22 C 0.58231(17) 0.83041(17) 0.3229(4) 0.0444(10) Uani 1 1 d . . .
H22 H 0.5447 0.8170 0.3137 0.053 Uiso 1 1 calc R . .
C23 C 0.71397(17) 0.78972(18) 0.5207(4) 0.0423(9) Uani 1 1 d . . .
H23A H 0.6929 0.7678 0.5912 0.051 Uiso 1 1 calc R . .
H23B H 0.7386 0.8169 0.5699 0.051 Uiso 1 1 calc R . .
C24 C 0.7500 0.7500 0.4336(5) 0.0392(12) Uani 1 2 d S . .
H24A H 0.7750 0.7727 0.3729 0.047 Uiso 0.50 1 calc PR . .
H24B H 0.7250 0.7273 0.3729 0.047 Uiso 0.50 1 calc PR . .
Cl1A Cl 0.7413(2) 1.0309(2) -0.0066(6) 0.0758(19) Uani 0.594(18) 1 d PD A 1
O1A O 0.7939(4) 1.0483(9) -0.0085(12) 0.174(8) Uani 0.594(18) 1 d PD A 1
O2A O 0.7070(8) 1.0712(7) -0.0560(19) 0.166(10) Uani 0.594(18) 1 d PD A 1
O3A O 0.7377(11) 0.9837(6) -0.0829(19) 0.341(19) Uani 0.594(18) 1 d PD A 1
O4A O 0.7272(6) 1.0172(8) 0.1242(14) 0.178(9) Uani 0.594(18) 1 d PD A 1
Cl1B Cl 0.7351(5) 1.0311(5) -0.0216(15) 0.147(6) Uani 0.406(18) 1 d PD A 2
O1B O 0.7141(8) 0.9978(10) 0.083(3) 0.28(3) Uani 0.406(18) 1 d PD A 2
O2B O 0.6932(9) 1.0475(10) -0.113(2) 0.119(9) Uani 0.406(18) 1 d PD A 2
O3B O 0.7757(7) 0.9992(9) -0.0946(19) 0.165(13) Uani 0.406(18) 1 d PD A 2
O4B O 0.7619(15) 1.0780(12) 0.031(3) 0.61(4) Uani 0.406(18) 1 d PD A 2
O1W O 0.7905(8) 1.1428(8) -0.233(2) 0.130(6) Uiso 0.33 1 d P . .
O2W O 0.858(2) 1.214(2) -0.123(6) 0.200(16) Uiso 0.28 1 d P . .
O3W O 0.3469(16) 0.7680(18) 0.077(5) 0.174(12) Uiso 0.27 1 d P . .
O4W O 0.2645(14) 0.8199(12) 0.460(3) 0.128(8) Uiso 0.23 1 d P . .
O5W O 0.3537(17) 0.7762(17) -0.033(5) 0.169(12) Uiso 0.23 1 d P . .
O6W O 0.287(2) 0.828(2) 0.548(7) 0.20(2) Uiso 0.20 1 d P . .
O7W O 0.8519(17) 1.2389(19) -0.196(4) 0.170(12) Uiso 0.25 1 d P . .
O8W O 0.7666(14) 1.1425(14) -0.296(4) 0.127(11) Uiso 0.19 1 d P . .
O9W O 0.8916(14) 1.2075(13) -0.164(3) 0.145(11) Uiso 0.25 1 d P . .
O10W O 0.261(2) 0.833(2) 0.140(5) 0.157(17) Uiso 0.14 1 d P . .
O11W O 0.326(2) 0.781(3) 0.184(7) 0.176(19) Uiso 0.15 1 d P . .
O12W O 0.208(3) 0.816(4) 0.537(9) 0.25(3) Uiso 0.17 1 d P . .

loop_
_atom_site_aniso_label
_atom_site_aniso_U_11
_atom_site_aniso_U_22
_atom_site_aniso_U_33
_atom_site_aniso_U_23
_atom_site_aniso_U_13
_atom_site_aniso_U_12
Cu1 0.0395(3) 0.0481(3) 0.0397(3) 0.0011(2) 0.0041(2) 0.0142(2)
O1 0.0443(15) 0.0439(15) 0.0365(14) -0.0075(12) 0.0051(12) 0.0097(12)
O2 0.0493(18) 0.0494(18) 0.067(2) 0.0040(16) -0.0028(15) 0.0001(14)
N1 0.0340(19) 0.084(3) 0.050(2) 0.017(2) 0.0051(17) 0.0203(19)
N2 0.047(2) 0.052(2) 0.0357(17) -0.0045(16) -0.0040(15) 0.0281(17)
N3 0.0433(19) 0.0420(18) 0.0336(16) 0.0009(14) 0.0067(14) 0.0159(15)
C1 0.044(2) 0.084(3) 0.039(2) -0.002(2) -0.0028(19) 0.041(2)
C2 0.038(3) 0.107(4) 0.068(3) 0.018(3) 0.001(2) 0.013(3)
C3 0.035(3) 0.138(6) 0.084(4) 0.037(4) 0.008(3) 0.013(3)
C4 0.055(3) 0.148(7) 0.059(3) 0.014(4) 0.005(3) 0.050(4)
C5 0.037(2) 0.125(5) 0.045(3) 0.015(3) 0.005(2) 0.035(3)
C6 0.070(4) 0.129(6) 0.042(3) -0.022(3) -0.005(3) 0.065(4)
C7 0.073(4) 0.098(5) 0.059(3) -0.016(3) -0.005(3) 0.048(4)
C8 0.064(3) 0.073(3) 0.041(2) -0.014(2) -0.013(2) 0.046(3)
C9 0.080(4) 0.059(3) 0.063(3) -0.013(3) -0.013(3) 0.032(3)
C10 0.076(3) 0.046(3) 0.063(3) -0.005(2) -0.009(3) 0.022(2)
C11 0.052(3) 0.046(2) 0.046(2) 0.001(2) -0.003(2) 0.016(2)
C12 0.045(2) 0.069(3) 0.037(2) -0.003(2) -0.0084(19) 0.033(2)
C13 0.044(2) 0.059(3) 0.032(2) -0.0066(19) -0.0010(17) 0.018(2)
C14 0.056(3) 0.075(3) 0.050(3) -0.016(2) 0.003(2) 0.018(2)
C15 0.063(3) 0.043(2) 0.076(3) -0.021(2) -0.003(3) 0.014(2)
C16 0.060(3) 0.044(3) 0.084(4) -0.004(3) -0.016(3) 0.006(2)
C17 0.092(5) 0.050(3) 0.160(7) -0.012(4) 0.004(5) -0.010(3)
C18 0.045(2) 0.046(2) 0.039(2) -0.0005(18) 0.0101(18) 0.0084(18)
C19 0.037(2) 0.052(2) 0.041(2) -0.0038(19) 0.0024(18) 0.0067(18)
C20 0.044(2) 0.042(2) 0.0301(19) -0.0066(16) 0.0068(16) 0.0132(17)
C21 0.045(2) 0.041(2) 0.040(2) -0.0008(18) 0.0052(18) 0.0095(17)
C22 0.039(2) 0.046(2) 0.048(2) -0.0073(19) 0.0020(19) 0.0097(18)
C23 0.043(2) 0.051(2) 0.034(2) 0.0012(18) 0.0032(17) 0.0102(18)
C24 0.036(3) 0.049(3) 0.032(3) 0.000 0.000 0.011(2)
Cl1A 0.041(2) 0.062(3) 0.124(4) 0.033(3) -0.004(2) 0.0004(18)
O1A 0.084(7) 0.33(2) 0.111(9) 0.051(11) -0.009(6) -0.093(9)
O2A 0.171(16) 0.120(13) 0.206(18) 0.090(13) 0.074(13) 0.079(12)
O3A 0.63(5) 0.096(10) 0.30(3) -0.034(13) -0.30(3) -0.055(18)
O4A 0.081(9) 0.26(2) 0.189(12) 0.143(13) 0.084(9) 0.075(10)
Cl1B 0.068(6) 0.130(9) 0.244(14) -0.083(10) 0.029(7) -0.015(5)
O1B 0.030(7) 0.21(2) 0.59(6) 0.29(3) 0.005(15) -0.007(10)
O2B 0.071(9) 0.16(2) 0.127(14) 0.068(13) 0.040(9) 0.051(11)
O3B 0.115(13) 0.22(2) 0.159(17) 0.119(16) 0.098(13) 0.134(15)
O4B 0.67(6) 0.55(5) 0.61(10) -0.15(7) -0.03(8) -0.508

loop_
_atom_type_symbol
_atom_type_description
_atom_type_scat_dispersion_real
_atom_type_scat_dispersion_imag
_atom_type_scat_source
C C 0.0033 0.0016 'International Tables Vol C Tables 4.2.6.8 and 6.1.1.4'
H H 0.0000 0.0000 'International Tables Vol C Tables 4.2.6.8 and 6.1.1.4'
N N 0.0061 0.0033 'International Tables Vol C Tables 4.2.6.8 and 6.1.1.4'
O O 0.0106 0.0060 'International Tables Vol C Tables 4.2.6.8 and 6.1.1.4'
Cl Cl 0.1484 0.1585 'International Tables Vol C Tables 4.2.6.8 and 6.1.1.4'
Cu Cu 0.3201 1.2651 'International Tables Vol C Tables 4.2.6.8 and 6.1.1.4'

loop_
_geom_angle_atom_site_label_1
_geom_angle_atom_site_label_2
_geom_angle_atom_site_label_3
_geom_angle
_geom_angle_site_symmetry_1
_geom_angle_site_symmetry_3
O2 Cu1 O1 94.64(13) . .
O2 Cu1 N2 167.48(13) . .
O1 Cu1 N2 90.67(13) . .
O2 Cu1 N1 91.29(16) . .
O1 Cu1 N1 168.57(13) . .
N2 Cu1 N1 81.66(16) . .
O2 Cu1 N3 92.78(13) . .
O1 Cu1 N3 91.97(11) . .
N2 Cu1 N3 98.37(12) . .
N1 Cu1 N3 97.50(13) . .
C13 O1 Cu1 123.7(3) . .
C16 O2 Cu1 123.9(3) . .
C2 N1 C1 119.2(4) . .
C2 N1 Cu1 128.6(4) . .
C1 N1 Cu1 112.1(3) . .
C11 N2 C12 118.8(4) . .
C11 N2 Cu1 128.8(3) . .
C12 N2 Cu1 112.3(3) . .
C22 N3 C18 117.2(3) . .
C22 N3 Cu1 118.5(3) . .
C18 N3 Cu1 124.2(3) . .
N1 C1 C5 123.2(5) . .
N1 C1 C12 116.7(4) . .
C5 C1 C12 120.0(5) . .
N1 C2 C3 121.4(6) . .
N1 C2 H2 119.3 . .
C3 C2 H2 119.3 . .
C4 C3 C2 118.2(6) . .
C4 C3 H3 120.9 . .
C2 C3 H3 120.9 . .
C3 C4 C5 121.5(6) . .
C3 C4 H4 119.2 . .
C5 C4 H4 119.2 . .
C4 C5 C1 116.5(6) . .
C4 C5 C6 125.6(5) . .
C1 C5 C6 118.0(6) . .
C7 C6 C5 121.8(5) . .
C7 C6 H6 119.1 . .
C5 C6 H6 119.1 . .
C6 C7 C8 122.2(6) . .
C6 C7 H7 118.9 . .
C8 C7 H7 118.9 . .
C9 C8 C12 117.5(4) . .
C9 C8 C7 125.5(5) . .
C12 C8 C7 117.0(6) . .
C10 C9 C8 119.9(5) . .
C10 C9 H9 120.0 . .
C8 C9 H9 120.0 . .
C9 C10 C11 119.6(5) . .
C9 C10 H10 120.2 . .
C11 C10 H10 120.2 . .
N2 C11 C10 122.3(4) . .
N2 C11 H11 118.9 . .
C10 C11 H11 118.9 . .
N2 C12 C1 117.0(4) . .
N2 C12 C8 121.9(5) . .
C1 C12 C8 121.1(4) . .
O1 C13 C15 124.8(4) . .
O1 C13 C14 115.3(4) . .
C15 C13 C14 119.9(4) . .
C13 C14 H14A 109.5 . .
C13 C14 H14B 109.5 . .
H14A C14 H14B 109.5 . .
C13 C14 H14C 109.5 . .
H14A C14 H14C 109.5 . .
H14B C14 H14C 109.5 . .
C16 C15 C13 125.2(4) . .
C16 C15 H15 117.4 . .
C13 C15 H15 117.4 . .
O2 C16 C15 125.5(4) . .
O2 C16 C17 114.2(5) . .
C15 C16 C17 120.3(5) . .
C16 C17 H17A 109.5 . .
C16 C17 H17B 109.5 . .
H17A C17 H17B 109.5 . .
C16 C17 H17C 109.5 . .
H17A C17 H17C 109.5 . .
H17B C17 H17C 109.5 . .
N3 C18 C19 122.5(4) . .
N3 C18 H18 118.8 . .
C19 C18 H18 118.8 . .
C18 C19 C20 120.3(4) . .
C18 C19 C24 145.2(3) . .
C20 C19 C24 46.3(2) . .
C18 C19 H19 119.9 . .
C20 C19 H19 119.9 . .
C24 C19 H19 82.4 . .
C21 C20 C19 116.9(4) . .
C21 C20 C23 120.8(4) . .
C19 C20 C23 122.2(4) . .
C21 C20 C24 118.5(3) . .
C19 C20 C24 109.7(3) . .
C23 C20 C24 35.1(2) . .
C22 C21 C20 119.4(4) . .
C22 C21 H21 120.3 . .
C20 C21 H21 120.3 . .
N3 C22 C21 123.8(4) . .
N3 C22 H22 118.1 . .
C21 C22 H22 118.1 . .
C20 C23 C24 110.3(3) . .
C20 C23 H23A 109.6 . .
C24 C23 H23A 109.6 . .
C20 C23 H23B 109.6 . .
C24 C23 H23B 109.6 . .
H23A C23 H23B 108.1 . .
C23 C24 C23 113.2(4) . 2_665
C23 C24 C20 34.66(17) . .
C23 C24 C20 147.2(3) 2_665 .
C23 C24 C20 147.2(3) . 2_665
C23 C24 C20 34.66(17) 2_665 2_665
C20 C24 C20 178.1(3) . 2_665
C23 C24 C19 50.04(18) . .
C23 C24 C19 156.8(3) 2_665 .
C20 C24 C19 23.95(12) . .
C20 C24 C19 154.92(18) 2_665 .
C23 C24 C19 156.8(3) . 2_665
C23 C24 C19 50.03(18) 2_665 2_665
C20 C24 C19 154.92(18) . 2_665
C20 C24 C19 23.95(12) 2_665 2_665
C19 C24 C19 150.9(2) . 2_665
C23 C24 C24 123.4(2) . 7_576
C23 C24 C24 123.4(2) 2_665 7_576
C20 C24 C24 89.07(15) . 7_576
C20 C24 C24 89.07(15) 2_665 7_576
C19 C24 C24 75.45(12) . 7_576
C19 C24 C24 75.45(11) 2_665 7_576
C23 C24 H24A 108.9 . .
C23 C24 H24A 108.9 2_665 .
C20 C24 H24A 93.5 . .
C20 C24 H24A 85.4 2_665 .
C19 C24 H24A 69.5 . .
C19 C24 H24A 93.1 2_665 .
C24 C24 H24A 53.9 7_576 .
C23 C24 H24B 108.9 . .
C23 C24 H24B 108.9 2_665 .
C20 C24 H24B 85.4 . .
C20 C24 H24B 93.5 2_665 .
C19 C24 H24B 93.1 . .
C19 C24 H24B 69.5 2_665 .
C24 C24 H24B 53.9 7_576 .
H24A C24 H24B 107.8 . .
O1A Cl1A O3A 108.3(10) . .
O1A Cl1A O4A 109.0(8) . .
O3A Cl1A O4A 107.3(9) . .
O1A Cl1A O2A 110.3(9) . .
O3A Cl1A O2A 111.1(9) . .
O4A Cl1A O2A 110.6(8) . .
O4B Cl1B O1B 111.3(12) . .
O4B Cl1B O2B 109.7(12) . .
O1B Cl1B O2B 111.6(10) . .
O4B Cl1B O3B 107.4(11) . .
O1B Cl1B O3B 107.7(10) . .
O2B Cl1B O3B 108.9(10) . .
O8W O1W O10W 84(3) . 5_675
O9W O2W O7W 86(7) . .
O9W O2W O6W 158(9) . 7_576
O7W O2W O6W 116(8) . 7_576
O9W O2W O3W 119(6) . 6_665
O7W O2W O3W 68(4) . 6_665
O6W O2W O3W 70(5) 7_576 6_665
O12W O3W O5W 68(6) 4_464 .
O12W O3W O11W 83(7) 4_464 .
O5W O3W O11W 150(6) . .
O12W O3W O7W 133(8) 4_464 6
O5W O3W O7W 155(6) . 6
O11W O3W O7W 55(4) . 6
O12W O3W O2W 142(7) 4_464 6
O5W O3W O2W 117(5) . 6
O11W O3W O2W 92(5) . 6
O7W O3W O2W 40(3) 6 6
O12W O3W O6W 103(6) 4_464 4_464
O5W O3W O6W 91(5) . 4_464
O11W O3W O6W 106(5) . 4_464
O7W O3W O6W 74(4) 6 4_464
O2W O3W O6W 43(3) 6 4_464
O12W O3W O4W 72(6) 4_464 4_464
O5W O3W O4W 55(3) . 4_464
O11W O3W O4W 127(4) . 4_464
O7W O3W O4W 114(4) 6 4_464
O2W O3W O4W 82(4) 6 4_464
O6W O3W O4W 41(3) 4_464 4_464
O6W O4W O5W 104(5) . 3_655
O6W O4W O3W 64(4) . 3_655
O5W O4W O3W 45(2) 3_655 3_655
O6W O4W O12W 94(5) . .
O5W O4W O12W 49(3) 3_655 .
O3W O4W O12W 38(3) 3_655 .
O3W O5W O12W 52(4) . 4_464
O3W O5W O4W 80(4) . 4_464
O12W O5W O4W 78(4) 4_464 4_464
O3W O5W O8W 161(5) . 8_755
O12W O5W O8W 131(6) 4_464 8_755
O4W O5W O8W 83(3) 4_464 8_755
O3W O5W O6W 52(3) . 4_464
O12W O5W O6W 76(5) 4_464 4_464
O4W O5W O6W 34(2) 4_464 4_464
O8W O5W O6W 109(3) 8_755 4_464
O2W O6W O4W 134(7) 8_756 .
O2W O6W O3W 67(4) 8_756 3_655
O4W O6W O3W 75(4) . 3_655
O2W O6W O7W 30(4) 8_756 8_756
O4W O6W O7W 126(5) . 8_756
O3W O6W O7W 51(3) 3_655 8_756
O2W O6W O5W 92(5) 8_756 3_655
O4W O6W O5W 43(3) . 3_655
O3W O6W O5W 37(2) 3_655 3_655
O7W O6W O5W 87(3) 8_756 3_655
O2W O7W O11W 123(7) . 6_665
O2W O7W O9W 46(5) . .
O11W O7W O9W 152(5) 6_665 .
O2W O7W O3W 72(4) . 6_665
O11W O7W O3W 56(4) 6_665 6_665
O9W O7W O3W 99(4) . 6_665
O2W O7W O6W 34(4) . 7_576
O11W O7W O6W 93(5) 6_665 7_576
O9W O7W O6W 80(4) . 7_576
O3W O7W O6W 55(3) 6_665 7_576
O1W O8W O5W 129(4) . 7_575
O1W O8W O10W 67(3) . 5_675
O5W O8W O10W 153(3) 7_575 5_675
O2W O9W O7W 48(4) . .
O1W O10W O8W 28.5(15) 5_675 5_675
O7W O11W O3W 69(5) 6 .
O7W O11W O12W 110(6) 6 4_464
O3W O11W O12W 43(4) . 4_464
O3W O12W O5W 59(6) 3_655 3_655
O3W O12W O11W 54(5) 3_655 3_655
O5W O12W O11W 112(7) 3_655 3_655
O3W O12W O4W 69(6) 3_655 .
O5W O12W O4W 53(4) 3_655 .
O11W O12W O4W 107(6) 3_655 .

loop_
_geom_bond_atom_site_label_1
_geom_bond_atom_site_label_2
_geom_bond_distance
_geom_bond_site_symmetry_2
Cu1 O2 1.913(3) .
Cu1 O1 1.916(3) .
Cu1 N2 2.014(4) .
Cu1 N1 2.017(3) .
Cu1 N3 2.283(3) .
O1 C13 1.270(5) .
O2 C16 1.260(6) .
N1 C2 1.309(7) .
N1 C1 1.360(6) .
N2 C11 1.325(6) .
N2 C12 1.354(5) .
N3 C22 1.335(5) .
N3 C18 1.346(5) .
C1 C5 1.397(6) .
C1 C12 1.409(7) .
C2 C3 1.432(8) .
C2 H2 0.9500 .
C3 C4 1.366(9) .
C3 H3 0.9500 .
C4 C5 1.381(9) .
C4 H4 0.9500 .
C5 C6 1.448(9) .
C6 C7 1.318(9) .
C6 H6 0.9500 .
C7 C8 1.429(7) .
C7 H7 0.9500 .
C8 C9 1.383(8) .
C8 C12 1.422(7) .
C9 C10 1.365(7) .
C9 H9 0.9500 .
C10 C11 1.395(6) .
C10 H10 0.9500 .
C11 H11 0.9500 .
C13 C15 1.394(6) .
C13 C14 1.490(6) .
C14 H14A 0.9800 .
C14 H14B 0.9800 .
C14 H14C 0.9800 .
C15 C16 1.392(7) .
C15 H15 0.9500 .
C16 C17 1.505(7) .
C17 H17A 0.9800 .
C17 H17B 0.9800 .
C17 H17C 0.9800 .
C18 C19 1.380(6) .
C18 H18 0.9500 .
C19 C20 1.394(6) .
C19 C24 3.233(4) .
C19 H19 0.9500 .
C20 C21 1.388(6) .
C20 C23 1.506(5) .
C20 C24 2.484(4) .
C21 C22 1.380(6) .
C21 H21 0.9500 .
C22 H22 0.9500 .
C23 C24 1.521(5) .
C23 H23A 0.9900 .
C23 H23B 0.9900 .
C24 C23 1.521(5) 2_665
C24 C20 2.484(4) 2_665
C24 C19 3.233(4) 2_665
C24 C24 3.531(11) 7_576
C24 H24A 0.9900 .
C24 H24B 0.9900 .
Cl1A O1A 1.310(9) .
Cl1A O3A 1.339(11) .
Cl1A O4A 1.341(10) .
Cl1A O2A 1.341(12) .
Cl1B O4B 1.373(17) .
Cl1B O1B 1.375(15) .
Cl1B O2B 1.381(16) .
Cl1B O3B 1.410(13) .
O1W O8W 0.84(4) .
O1W O10W 1.62(5) 5_675
O2W O9W 0.89(5) .
O2W O7W 0.92(5) .
O2W O6W 1.02(6) 7_576
O2W O3W 1.37(5) 6_665
O3W O12W 1.00(8) 4_464
O3W O5W 1.09(5) .
O3W O11W 1.18(6) .
O3W O7W 1.34(5) 6
O3W O2W 1.37(5) 6
O3W O6W 1.41(6) 4_464
O3W O4W 1.51(5) 4_464
O4W O6W 1.03(6) .
O4W O5W 1.25(4) 3_655
O4W O3W 1.51(5) 3_655
O4W O12W 1.53(8) .
O5W O12W 1.18(9) 4_464
O5W O4W 1.25(4) 4_464
O5W O8W 1.66(5) 8_755
O5W O6W 1.80(7) 4_464
O6W O2W 1.02(6) 8_756
O6W O3W 1.41(6) 3_655
O6W O7W 1.65(7) 8_756
O6W O5W 1.80(7) 3_655
O7W O11W 1.17(6) 6_665
O7W O9W 1.24(5) .
O7W O3W 1.34(5) 6_665
O7W O6W 1.65(7) 7_576
O8W O5W 1.66(5) 7_575
O8W O10W 1.74(6) 5_675
O10W O1W 1.62(5) 5_675
O10W O8W 1.74(6) 5_675
O11W O7W 1.17(6) 6
O11W O12W 1.46(10) 4_464
O12W O3W 1.00(8) 3_655
O12W O5W 1.18(9) 3_655
O12W O11W 1.46(10) 3_655
